data_4062491
_journal_name_full Organometallics
_journal_year 2003
_chemical_formula_moiety 'C35 H46 N2 Si Zr'
_chemical_formula_sum 'C35 H46 N2 Si Zr'
_chemical_formula_weight 614.05
_chemical_melting_point ?
_chemical_name_common meso-[Me2Si(1-C5H3-3-tBu)2]Zr{NPh(CH2)3NPh}
_space_group_IT_number 14
_symmetry_cell_setting monoclinic
_symmetry_space_group_name_Hall '-P 2yn'
_symmetry_space_group_name_H-M 'P 1 21/n 1'
_cell_angle_alpha 90.00
_cell_angle_beta 100.203(2)
_cell_angle_gamma 90.00
_cell_formula_units_Z 4
_cell_length_a 10.3236(16)
_cell_length_b 18.201(3)
_cell_length_c 16.735(3)
_cell_measurement_temperature 100
_cell_volume 3094.8(8)
_diffrn_ambient_temperature 100
_exptl_crystal_density_diffrn 1.318
_exptl_crystal_density_meas 1.348
_cod_depositor_comments
;
The following automatic conversions were performed:
'_symmetry_cell_setting' value 'Monoclinic' changed to 'monoclinic'
according to '/home/saulius/struct/CIF-dictionaries/cif_core.dic'
dictionary named 'cif_core.dic' version 2.4.1 from 2010-06-29.

Automatic conversion script
Id: cif_fix_enum 1527 2010-12-29 10:47:43Z saulius 

The following automatic conversions were performed:

'_chemical_melting_point' value 'N/A' was changed to '?' - the value
is undefined or not given.

Automatic conversion script
Id: cif_fix_values 1646 2011-03-28 12:23:43Z adriana 
;
_cod_original_sg_symbol_H-M 'P 21/n'
_cod_database_code 4062491

loop_
_symmetry_equiv_pos_as_xyz
'x, y, z'
'-x+1/2, y+1/2, -z+1/2'
'-x, -y, -z'
'x-1/2, -y-1/2, z-1/2'

loop_
_atom_site_label
_atom_site_type_symbol
_atom_site_fract_x
_atom_site_fract_y
_atom_site_fract_z
_atom_site_U_iso_or_equiv
_atom_site_adp_type
_atom_site_occupancy
_atom_site_symmetry_multiplicity
_atom_site_calc_flag
_atom_site_refinement_flags
_atom_site_disorder_assembly
_atom_site_disorder_group
C1 C -0.0034(3) 0.17630(18) 0.66841(18) 0.0184(7) Uani 1 1 d . . .
C2 C 0.0825(3) 0.1175(2) 0.6881(2) 0.0247(8) Uani 1 1 d . . .
H2 H 0.1592 0.1156 0.6662 0.030 Uiso 1 1 calc R . .
C3 C 0.0566(3) 0.0620(2) 0.7394(2) 0.0277(8) Uani 1 1 d . . .
H3 H 0.1147 0.0228 0.7507 0.033 Uiso 1 1 calc R . .
C4 C -0.0556(3) 0.0647(2) 0.7738(2) 0.0260(8) Uani 1 1 d . . .
H4 H -0.0728 0.0278 0.8089 0.031 Uiso 1 1 calc R . .
C5 C -0.1416(3) 0.12284(19) 0.75563(19) 0.0220(7) Uani 1 1 d . . .
H5 H -0.2174 0.1248 0.7784 0.026 Uiso 1 1 calc R . .
C6 C -0.1167(3) 0.17797(19) 0.70420(19) 0.0203(7) Uani 1 1 d . . .
H6 H -0.1755 0.2168 0.6930 0.024 Uiso 1 1 calc R . .
C7 C 0.0125(3) 0.30707(18) 0.6410(2) 0.0223(7) Uani 1 1 d . . .
H7A H 0.0923 0.3334 0.6358 0.027 Uiso 1 1 calc R . .
H7B H 0.0051 0.3069 0.6980 0.027 Uiso 1 1 calc R . .
C8 C -0.1050(3) 0.34741(18) 0.5930(2) 0.0228(7) Uani 1 1 d . . .
H8A H -0.1793 0.3139 0.5837 0.027 Uiso 1 1 calc R . .
H8B H -0.1280 0.3875 0.6261 0.027 Uiso 1 1 calc R . .
C9 C -0.0857(3) 0.37826(18) 0.5121(2) 0.0211(7) Uani 1 1 d . . .
H9A H -0.1704 0.3955 0.4837 0.025 Uiso 1 1 calc R . .
H9B H -0.0287 0.4208 0.5225 0.025 Uiso 1 1 calc R . .
C10 C -0.0338(3) 0.36100(18) 0.38062(19) 0.0185(7) Uani 1 1 d . . .
C11 C -0.0780(3) 0.43326(18) 0.3607(2) 0.0229(7) Uani 1 1 d . . .
H11 H -0.1092 0.4617 0.3994 0.027 Uiso 1 1 calc R . .
C12 C -0.0758(3) 0.4627(2) 0.2845(2) 0.0297(8) Uani 1 1 d . . .
H12 H -0.1036 0.5109 0.2739 0.036 Uiso 1 1 calc R . .
C13 C -0.0336(3) 0.4228(2) 0.2242(2) 0.0289(8) Uani 1 1 d . . .
H13 H -0.0337 0.4430 0.1731 0.035 Uiso 1 1 calc R . .
C14 C 0.0090(3) 0.3513(2) 0.2418(2) 0.0246(7) Uani 1 1 d . . .
H14 H 0.0378 0.3231 0.2021 0.030 Uiso 1 1 calc R . .
C15 C 0.0092(3) 0.32153(18) 0.31755(19) 0.0202(7) Uani 1 1 d . . .
H15 H 0.0389 0.2736 0.3275 0.024 Uiso 1 1 calc R . .
C16 C 0.2752(3) 0.26505(17) 0.43942(19) 0.0169(6) Uani 1 1 d . . .
H16 H 0.2736 0.2891 0.3869 0.020 Uiso 1 1 calc R . .
C17 C 0.2991(3) 0.30201(18) 0.51572(19) 0.0170(6) Uani 1 1 d . . .
C18 C 0.3066(3) 0.24713(18) 0.57491(19) 0.0186(7) Uani 1 1 d . . .
H18 H 0.3314 0.2551 0.6335 0.022 Uiso 1 1 calc R . .
C19 C 0.2918(3) 0.17820(18) 0.53681(18) 0.0163(6) Uani 1 1 d . . .
H19 H 0.3148 0.1314 0.5647 0.020 Uiso 1 1 calc R . .
C20 C 0.2751(3) 0.18804(18) 0.45099(19) 0.0177(7) Uani 1 1 d . . .
C21 C 0.3406(3) 0.38166(18) 0.5282(2) 0.0215(7) Uani 1 1 d . . .
C22 C 0.4847(3) 0.3854(2) 0.5146(2) 0.0310(8) Uani 1 1 d . . .
H22A H 0.5379 0.3528 0.5519 0.046 Uiso 1 1 calc R . .
H22B H 0.5169 0.4347 0.5237 0.046 Uiso 1 1 calc R . .
H22C H 0.4887 0.3710 0.4600 0.046 Uiso 1 1 calc R . .
C23 C 0.3369(4) 0.4086(2) 0.6141(2) 0.0309(8) Uani 1 1 d . . .
H23A H 0.2479 0.4072 0.6237 0.046 Uiso 1 1 calc R . .
H23B H 0.3694 0.4580 0.6201 0.046 Uiso 1 1 calc R . .
H23C H 0.3910 0.3774 0.6526 0.046 Uiso 1 1 calc R . .
C24 C 0.2575(3) 0.43315(19) 0.4678(2) 0.0257(8) Uani 1 1 d . . .
H24A H 0.2580 0.4163 0.4136 0.038 Uiso 1 1 calc R . .
H24B H 0.2935 0.4819 0.4742 0.038 Uiso 1 1 calc R . .
H24C H 0.1687 0.4337 0.4778 0.038 Uiso 1 1 calc R . .
C25 C 0.0390(3) 0.11337(17) 0.40706(19) 0.0175(7) Uani 1 1 d . . .
C26 C 0.0209(3) 0.08984(17) 0.48538(19) 0.0175(7) Uani 1 1 d . . .
H26 H 0.0740 0.0523 0.5180 0.021 Uiso 1 1 calc R . .
C27 C -0.1008(3) 0.11544(17) 0.49910(19) 0.0178(7) Uani 1 1 d . . .
H27 H -0.1418 0.1020 0.5455 0.021 Uiso 1 1 calc R . .
C28 C -0.1621(3) 0.15617(17) 0.43139(19) 0.0168(6) Uani 1 1 d . . .
C29 C -0.0738(3) 0.15554(17) 0.37535(19) 0.0177(7) Uani 1 1 d . . .
H29 H -0.0942 0.1745 0.3197 0.021 Uiso 1 1 calc R . .
C30 C -0.3040(3) 0.18259(18) 0.4156(2) 0.0196(7) Uani 1 1 d . . .
C31 C -0.3219(3) 0.25547(19) 0.3702(2) 0.0268(8) Uani 1 1 d . . .
H31A H -0.2771 0.2936 0.4039 0.040 Uiso 1 1 calc R . .
H31B H -0.4140 0.2670 0.3568 0.040 Uiso 1 1 calc R . .
H31C H -0.2859 0.2518 0.3212 0.040 Uiso 1 1 calc R . .
C32 C -0.3577(3) 0.1884(2) 0.4951(2) 0.0284(8) Uani 1 1 d . . .
H32A H -0.3567 0.1407 0.5197 0.043 Uiso 1 1 calc R . .
H32B H -0.4463 0.2066 0.4839 0.043 Uiso 1 1 calc R . .
H32C H -0.3036 0.2214 0.5314 0.043 Uiso 1 1 calc R . .
C33 C -0.3823(3) 0.1231(2) 0.3627(2) 0.0268(8) Uani 1 1 d . . .
H33A H -0.3498 0.1186 0.3126 0.040 Uiso 1 1 calc R . .
H33B H -0.4737 0.1365 0.3514 0.040 Uiso 1 1 calc R . .
H33C H -0.3725 0.0770 0.3910 0.040 Uiso 1 1 calc R . .
C34 C 0.2033(3) 0.14090(19) 0.2713(2) 0.0249(7) Uani 1 1 d . . .
H34A H 0.1557 0.1861 0.2601 0.037 Uiso 1 1 calc R . .
H34B H 0.1608 0.1030 0.2362 0.037 Uiso 1 1 calc R . .
H34C H 0.2918 0.1473 0.2621 0.037 Uiso 1 1 calc R . .
C35 C 0.2939(3) 0.02627(19) 0.4061(2) 0.0258(8) Uani 1 1 d . . .
H35A H 0.3841 0.0311 0.3999 0.039 Uiso 1 1 calc R . .
H35B H 0.2527 -0.0120 0.3711 0.039 Uiso 1 1 calc R . .
H35C H 0.2899 0.0142 0.4615 0.039 Uiso 1 1 calc R . .
N1 N 0.0234(2) 0.23075(15) 0.61372(15) 0.0185(6) Uani 1 1 d . . .
N2 N -0.0300(2) 0.32886(14) 0.45666(15) 0.0162(5) Uani 1 1 d . . .
Si1 Si 0.20636(8) 0.11430(5) 0.37887(5) 0.01791(19) Uani 1 1 d . . .
Zr1 Zr 0.06315(3) 0.224705(16) 0.496540(17) 0.01308(9) Uani 1 1 d . . .

loop_
_atom_site_aniso_label
_atom_site_aniso_U_11
_atom_site_aniso_U_22
_atom_site_aniso_U_33
_atom_site_aniso_U_23
_atom_site_aniso_U_13
_atom_site_aniso_U_12
C1 0.0187(15) 0.0238(18) 0.0122(15) -0.0015(13) 0.0018(12) 0.0004(13)
C2 0.0198(16) 0.035(2) 0.0201(17) 0.0055(15) 0.0071(13) 0.0055(15)
C3 0.0276(18) 0.031(2) 0.0250(18) 0.0083(16) 0.0053(15) 0.0109(15)
C4 0.0315(19) 0.029(2) 0.0183(17) 0.0054(15) 0.0073(14) -0.0009(15)
C5 0.0212(16) 0.0311(19) 0.0144(16) -0.0009(14) 0.0051(13) -0.0012(14)
C6 0.0186(16) 0.0230(18) 0.0185(16) -0.0014(14) 0.0016(13) 0.0013(13)
C7 0.0286(18) 0.0213(18) 0.0190(16) -0.0038(14) 0.0097(14) -0.0033(14)
C8 0.0270(17) 0.0179(17) 0.0260(18) -0.0055(14) 0.0117(14) -0.0009(14)
C9 0.0228(16) 0.0165(17) 0.0247(17) -0.0016(14) 0.0059(14) 0.0016(13)
C10 0.0138(15) 0.0190(17) 0.0211(16) 0.0012(13) -0.0010(12) -0.0046(12)
C11 0.0224(17) 0.0188(17) 0.0265(18) 0.0020(14) 0.0016(14) -0.0013(13)
C12 0.0300(19) 0.0202(19) 0.035(2) 0.0119(16) -0.0034(16) -0.0014(15)
C13 0.0266(18) 0.036(2) 0.0224(18) 0.0099(16) -0.0012(14) -0.0085(16)
C14 0.0201(16) 0.032(2) 0.0210(17) -0.0007(15) 0.0013(13) -0.0075(14)
C15 0.0184(15) 0.0193(17) 0.0216(17) 0.0018(13) -0.0002(13) -0.0040(13)
C16 0.0140(14) 0.0188(17) 0.0185(16) 0.0014(13) 0.0042(12) -0.0011(12)
C17 0.0101(14) 0.0199(17) 0.0214(16) -0.0028(13) 0.0041(12) -0.0009(12)
C18 0.0134(14) 0.0233(17) 0.0184(16) -0.0019(13) 0.0010(12) -0.0005(12)
C19 0.0133(14) 0.0181(16) 0.0174(15) 0.0022(13) 0.0026(12) 0.0027(12)
C20 0.0131(14) 0.0196(17) 0.0219(16) 0.0010(13) 0.0074(12) 0.0010(12)
C21 0.0187(16) 0.0202(18) 0.0262(18) -0.0037(14) 0.0056(13) -0.0054(13)
C22 0.0227(18) 0.0205(19) 0.050(2) -0.0037(17) 0.0084(16) -0.0046(14)
C23 0.038(2) 0.027(2) 0.0271(19) -0.0107(16) 0.0052(16) -0.0125(16)
C24 0.0260(18) 0.0171(17) 0.034(2) -0.0033(15) 0.0049(15) -0.0023(14)
C25 0.0196(15) 0.0134(16) 0.0207(16) -0.0053(13) 0.0066(13) -0.0035(12)
C26 0.0156(15) 0.0138(16) 0.0229(17) -0.0012(13) 0.0026(12) -0.0006(12)
C27 0.0188(15) 0.0166(16) 0.0186(16) 0.0012(13) 0.0052(13) -0.0057(12)
C28 0.0191(15) 0.0123(16) 0.0190(16) -0.0019(12) 0.0035(12) -0.0050(12)
C29 0.0193(15) 0.0173(16) 0.0161(15) -0.0026(13) 0.0021(12) -0.0049(13)
C30 0.0135(15) 0.0215(18) 0.0230(17) 0.0020(14) 0.0009(13) -0.0008(13)
C31 0.0174(16) 0.027(2) 0.034(2) 0.0029(16) -0.0008(14) -0.0002(14)
C32 0.0169(16) 0.037(2) 0.031(2) -0.0040(16) 0.0045(14) 0.0022(15)
C33 0.0216(17) 0.0260(19) 0.0301(19) -0.0011(15) -0.0029(14) -0.0036(14)
C34 0.0281(18) 0.0251(19) 0.0233(18) -0.0066(15) 0.0093(14) -0.0053(15)
C35 0.0238(17) 0.0196(18) 0.037(2) -0.0017(15) 0.0125(15) -0.0003(14)
N1 0.0200(13) 0.0217(15) 0.0145(13) -0.0018(11) 0.0052(10) -0.0006(11)
N2 0.0195(13) 0.0125(13) 0.0172(13) 0.0015(11) 0.0045(10) -0.0007(10)
Si1 0.0187(4) 0.0155(4) 0.0213(5) -0.0031(4) 0.0084(3) -0.0018(3)
Zr1 0.01345(15) 0.01273(16) 0.01333(15) 0.00043(12) 0.00315(11) -0.00017(11)

loop_
_geom_bond_atom_site_label_1
_geom_bond_atom_site_label_2
_geom_bond_distance
_geom_bond_site_symmetry_2
_geom_bond_publ_flag
C1 C2 1.391(5) . ?
C1 C6 1.406(4) . ?
C1 N1 1.409(4) . ?
C2 C3 1.382(5) . ?
C3 C4 1.383(5) . ?
C4 C5 1.380(5) . ?
C5 C6 1.375(5) . ?
C7 N1 1.473(4) . ?
C7 C8 1.520(5) . ?
C8 C9 1.512(5) . ?
C9 N2 1.479(4) . ?
C10 N2 1.395(4) . ?
C10 C11 1.413(5) . ?
C10 C15 1.412(5) . ?
C11 C12 1.386(5) . ?
C12 C13 1.376(5) . ?
C13 C14 1.389(5) . ?
C14 C15 1.377(5) . ?
C16 C20 1.415(4) . ?
C16 C17 1.426(4) . ?
C16 Zr1 2.643(3) . ?
C17 C18 1.399(4) . ?
C17 C21 1.515(4) . ?
C17 Zr1 2.782(3) . ?
C18 C19 1.403(4) . ?
C18 Zr1 2.652(3) . ?
C19 C20 1.427(4) . ?
C19 Zr1 2.486(3) . ?
C20 Si1 1.860(3) . ?
C20 Zr1 2.531(3) . ?
C21 C23 1.525(5) . ?
C21 C24 1.526(5) . ?
C21 C22 1.545(4) . ?
C25 C29 1.417(4) . ?
C25 C26 1.422(4) . ?
C25 Si1 1.870(3) . ?
C25 Zr1 2.506(3) . ?
C26 C27 1.396(4) . ?
C26 Zr1 2.494(3) . ?
C27 C28 1.407(4) . ?
C27 Zr1 2.617(3) . ?
C28 C29 1.419(4) . ?
C28 C30 1.520(4) . ?
C28 Zr1 2.693(3) . ?
C29 Zr1 2.585(3) . ?
C30 C31 1.524(5) . ?
C30 C32 1.533(5) . ?
C30 C33 1.534(4) . ?
C34 Si1 1.859(3) . ?
C35 Si1 1.856(3) . ?
N1 Zr1 2.076(3) . ?
N2 Zr1 2.176(3) . ?
